data_4025014
loop_
_publ_author_name
'Jarugu Narasimha Moorthy'
'Palani Natarajan'
'Paloth Venugopalan'

_publ_contact_author_address
;Departmet of chemistry
Indian Institute of Technology - Kanpur
Kanpur - 208 016
INDIA
;
_publ_contact_author_email moorthy@iitk.ac.in
_publ_contact_author_fax +915122597436
_publ_contact_author_name 'Prof. J. N. Moorthy'
_publ_contact_author_phone +915122597498
_publ_section_title
;
Abundant Lattice Inclusion Phenomenon with Sterically Hindered and
Inherently Shape-Selective Tetraarylpyrenes
;
_journal_name_full 'Journal of Organic Chemistry'
_journal_page_first 8566
_journal_page_last 8577
_journal_paper_doi 10.1021/jo901465f
_journal_volume 74
_journal_year 2009
_chemical_formula_moiety 'C60 H66 O4, 3(C8 H10)'
_chemical_formula_sum 'C84 H96 O4'
_chemical_formula_weight 1169.61
_chemical_name_common tetra(2,6-dimethyl-4-isopropylphenyl)pyrene
_chemical_name_systematic
;
 tetra(2,6-dimethyl-4-isopropylphenyl)pyrene
;
_space_group_IT_number 2
_symmetry_cell_setting triclinic
_symmetry_Int_Tables_number 2
_symmetry_space_group_name_Hall '-P 1'
_symmetry_space_group_name_H-M 'P -1'
_atom_sites_solution_hydrogens geom
_atom_sites_solution_primary direct
_atom_sites_solution_secondary difmap
_audit_creation_method SHELXL-97
_cell_angle_alpha 83.209(3)
_cell_angle_beta 78.060(3)
_cell_angle_gamma 71.036(3)
_cell_formula_units_Z 2
_cell_length_a 12.243(2)
_cell_length_b 14.796(3)
_cell_length_c 20.319(4)
_cell_measurement_reflns_used 2004
_cell_measurement_temperature 100(2)
_cell_measurement_theta_max 26.00
_cell_measurement_theta_min 2.45
_cell_volume 3400.6(10)
_computing_cell_refinement 'Bruker SAINT'
_computing_data_collection 'Bruker APEX'
_computing_data_reduction 'Bruker SAINT'
_computing_molecular_graphics 'SHELXL 5.1, XP (Sheldrick, 1994)'
_computing_publication_material SHELXS-97
_computing_structure_refinement 'SHELXL-97 (Sheldrick, 2008)'
_computing_structure_solution 'SHELXS-97 (Sheldrick, 2008)'
_diffrn_ambient_temperature 100(2)
_diffrn_measured_fraction_theta_full 0.979
_diffrn_measured_fraction_theta_max 0.979
_diffrn_measurement_device_type 'Bruker SMART APEX'
_diffrn_measurement_method 'phi and omega scans'
_diffrn_radiation_monochromator graphite
_diffrn_radiation_source 'fine-focus sealed tube'
_diffrn_radiation_type MoK\a
_diffrn_radiation_wavelength 0.71073
_diffrn_reflns_av_R_equivalents 0.0464
_diffrn_reflns_av_sigmaI/netI 0.1020
_diffrn_reflns_limit_h_max 14
_diffrn_reflns_limit_h_min -8
_diffrn_reflns_limit_k_max 17
_diffrn_reflns_limit_k_min -17
_diffrn_reflns_limit_l_max 24
_diffrn_reflns_limit_l_min -22
_diffrn_reflns_number 17520
_diffrn_reflns_theta_full 25.00
_diffrn_reflns_theta_max 25.00
_diffrn_reflns_theta_min 2.45
_exptl_absorpt_coefficient_mu 0.068
_exptl_absorpt_correction_type none
_exptl_crystal_colour colorless
_exptl_crystal_density_diffrn 1.142
_exptl_crystal_density_method 'not measured'
_exptl_crystal_description 'thin needles'
_exptl_crystal_F_000 1264
_exptl_crystal_size_max 0.2
_exptl_crystal_size_mid 0.1
_exptl_crystal_size_min 0.1
_refine_diff_density_max 0.295
_refine_diff_density_min -0.240
_refine_diff_density_rms 0.056
_refine_ls_extinction_method none
_refine_ls_goodness_of_fit_ref 1.024
_refine_ls_hydrogen_treatment constr
_refine_ls_matrix_type full
_refine_ls_number_parameters 793
_refine_ls_number_reflns 11729
_refine_ls_number_restraints 0
_refine_ls_restrained_S_all 1.024
_refine_ls_R_factor_all 0.1225
_refine_ls_R_factor_gt 0.0672
_refine_ls_shift/su_max 0.000
_refine_ls_shift/su_mean 0.000
_refine_ls_structure_factor_coef Fsqd
_refine_ls_weighting_details 'calc w=1/[\s^2^(Fo^2^)+(0.0497P)^2^+0.0000P] where P=(Fo^2^+2Fc^2^)/3'
_refine_ls_weighting_scheme calc
_refine_ls_wR_factor_gt 0.1328
_refine_ls_wR_factor_ref 0.1534
_reflns_number_gt 6779
_reflns_number_total 11729
_reflns_threshold_expression >2sigma(I)
_cod_data_source_file jo901465f_si_001_34.cif
_cod_data_source_block H3.G24
_cod_depositor_comments
;
The following automatic conversions were performed:
'_symmetry_cell_setting' value 'Triclinic' changed to 'triclinic'
according to '/home/saulius/struct/CIF-dictionaries/cif_core.dic'
dictionary named 'cif_core.dic' version 2.4.1 from 2010-06-29.

Automatic conversion script
Id: cif_fix_enum 1527 2010-12-29 10:47:43Z saulius 
;
_cod_database_code 4025014

loop_
_symmetry_equiv_pos_as_xyz
'x, y, z'
'-x, -y, -z'

loop_
_atom_site_label
_atom_site_type_symbol
_atom_site_fract_x
_atom_site_fract_y
_atom_site_fract_z
_atom_site_U_iso_or_equiv
_atom_site_adp_type
_atom_site_occupancy
_atom_site_symmetry_multiplicity
_atom_site_calc_flag
_atom_site_refinement_flags
_atom_site_disorder_assembly
_atom_site_disorder_group
O1 O 0.47776(17) 1.42482(14) 0.85678(10) 0.0382(5) Uani 1 1 d . . .
O2 O 0.27655(16) 1.23242(13) 0.34663(9) 0.0298(5) Uani 1 1 d . . .
O3 O 0.11830(17) 0.51503(13) 0.64336(10) 0.0371(5) Uani 1 1 d . . .
O4 O 0.18346(15) 0.83441(13) 1.15490(8) 0.0275(5) Uani 1 1 d . . .
C1 C 0.3127(2) 1.18711(18) 0.72891(13) 0.0208(6) Uani 1 1 d . . .
C2 C 0.3100(2) 1.20092(18) 0.66050(13) 0.0221(6) Uani 1 1 d . . .
H2 H 0.3271 1.2555 0.6369 0.026 Uiso 1 1 calc R . .
C3 C 0.2830(2) 1.13810(18) 0.62455(13) 0.0213(6) Uani 1 1 d . . .
C4 C 0.2585(2) 1.05664(18) 0.65974(12) 0.0194(6) Uani 1 1 d . . .
C5 C 0.2381(2) 0.98454(18) 0.62648(13) 0.0220(6) Uani 1 1 d . . .
H5 H 0.2409 0.9920 0.5791 0.026 Uiso 1 1 calc R . .
C6 C 0.2154(2) 0.90699(18) 0.66018(12) 0.0220(6) Uani 1 1 d . . .
H6 H 0.2039 0.8607 0.6359 0.026 Uiso 1 1 calc R . .
C7 C 0.2080(2) 0.89233(18) 0.73156(13) 0.0197(6) Uani 1 1 d . . .
C8 C 0.1808(2) 0.81302(18) 0.76819(12) 0.0201(6) Uani 1 1 d . . .
C9 C 0.1761(2) 0.80373(18) 0.83756(13) 0.0232(6) Uani 1 1 d . . .
H9 H 0.1575 0.7501 0.8617 0.028 Uiso 1 1 calc R . .
C10 C 0.1972(2) 0.86902(18) 0.87337(13) 0.0217(6) Uani 1 1 d . . .
C11 C 0.2237(2) 0.94923(18) 0.83804(13) 0.0203(6) Uani 1 1 d . . .
C12 C 0.2473(2) 1.01939(18) 0.87111(13) 0.0233(6) Uani 1 1 d . . .
H12 H 0.2433 1.0125 0.9186 0.028 Uiso 1 1 calc R . .
C13 C 0.2750(2) 1.09454(18) 0.83690(12) 0.0211(6) Uani 1 1 d . . .
H13 H 0.2913 1.1389 0.8607 0.025 Uiso 1 1 calc R . .
C14 C 0.2807(2) 1.10980(18) 0.76516(13) 0.0197(6) Uani 1 1 d . . .
C15 C 0.2554(2) 1.04302(18) 0.73043(12) 0.0185(6) Uani 1 1 d . . .
C16 C 0.2280(2) 0.96158(18) 0.76684(12) 0.0183(6) Uani 1 1 d . . .
C17 C 0.3562(2) 1.25066(18) 0.76276(13) 0.0219(6) Uani 1 1 d . . .
C18 C 0.4751(2) 1.22159(18) 0.76765(13) 0.0235(6) Uani 1 1 d . . .
C19 C 0.5192(2) 1.27845(19) 0.79852(13) 0.0261(7) Uani 1 1 d . . .
H19 H 0.6000 1.2584 0.8018 0.031 Uiso 1 1 calc R . .
C20 C 0.4455(2) 1.36345(19) 0.82412(13) 0.0259(7) Uani 1 1 d . . .
C21 C 0.3273(2) 1.39272(19) 0.81952(13) 0.0278(7) Uani 1 1 d . . .
H21 H 0.2771 1.4516 0.8373 0.033 Uiso 1 1 calc R . .
C22 C 0.2813(2) 1.33692(19) 0.78924(13) 0.0265(7) Uani 1 1 d . . .
C23 C 0.1526(2) 1.3694(2) 0.78720(16) 0.0383(8) Uani 1 1 d . . .
H23A H 0.1176 1.4354 0.8012 0.058 Uiso 1 1 calc R . .
H23B H 0.1148 1.3276 0.8179 0.058 Uiso 1 1 calc R . .
H23C H 0.1413 1.3665 0.7412 0.058 Uiso 1 1 calc R . .
C24 C 0.5572(2) 1.1288(2) 0.73959(15) 0.0369(8) Uani 1 1 d . . .
H24A H 0.6353 1.1178 0.7499 0.055 Uiso 1 1 calc R . .
H24B H 0.5622 1.1323 0.6906 0.055 Uiso 1 1 calc R . .
H24C H 0.5273 1.0760 0.7599 0.055 Uiso 1 1 calc R . .
C25 C 0.6001(3) 1.4113(2) 0.85365(16) 0.0409(8) Uani 1 1 d . . .
H25 H 0.6421 1.3420 0.8626 0.049 Uiso 1 1 calc R . .
C26 C 0.6530(3) 1.4450(2) 0.78515(18) 0.0524(10) Uani 1 1 d . . .
H26A H 0.6444 1.4082 0.7505 0.079 Uiso 1 1 calc R . .
H26B H 0.7364 1.4355 0.7836 0.079 Uiso 1 1 calc R . .
H26C H 0.6124 1.5131 0.7768 0.079 Uiso 1 1 calc R . .
C27 C 0.6045(3) 1.4685(3) 0.90916(19) 0.0686(12) Uani 1 1 d . . .
H27A H 0.5582 1.5356 0.9021 0.103 Uiso 1 1 calc R . .
H27B H 0.6861 1.4645 0.9088 0.103 Uiso 1 1 calc R . .
H27C H 0.5720 1.4428 0.9527 0.103 Uiso 1 1 calc R . .
C28 C 0.2836(2) 1.15839(18) 0.55087(13) 0.0215(6) Uani 1 1 d . . .
C29 C 0.3898(2) 1.15051(18) 0.50609(13) 0.0231(6) Uani 1 1 d . . .
C30 C 0.3908(2) 1.17316(18) 0.43765(13) 0.0232(6) Uani 1 1 d . . .
H30 H 0.4632 1.1669 0.4076 0.028 Uiso 1 1 calc R . .
C31 C 0.2864(2) 1.20495(18) 0.41304(13) 0.0229(6) Uani 1 1 d . . .
C32 C 0.1818(2) 1.21244(18) 0.45668(13) 0.0233(6) Uani 1 1 d . . .
H32 H 0.1104 1.2343 0.4396 0.028 Uiso 1 1 calc R . .
C33 C 0.1786(2) 1.18851(18) 0.52544(13) 0.0222(6) Uani 1 1 d . . .
C34 C 0.0618(2) 1.1944(2) 0.56993(13) 0.0278(7) Uani 1 1 d . . .
H34A H -0.0014 1.2373 0.5479 0.042 Uiso 1 1 calc R . .
H34B H 0.0586 1.2193 0.6131 0.042 Uiso 1 1 calc R . .
H34C H 0.0524 1.1305 0.5777 0.042 Uiso 1 1 calc R . .
C35 C 0.5058(2) 1.1173(2) 0.53102(13) 0.0292(7) Uani 1 1 d . . .
H35A H 0.5701 1.0945 0.4933 0.044 Uiso 1 1 calc R . .
H35B H 0.5056 1.0651 0.5655 0.044 Uiso 1 1 calc R . .
H35C H 0.5165 1.1708 0.5504 0.044 Uiso 1 1 calc R . .
C36 C 0.3817(2) 1.2183(2) 0.29636(13) 0.0289(7) Uani 1 1 d . . .
H36 H 0.4395 1.2411 0.3126 0.035 Uiso 1 1 calc R . .
C37 C 0.4360(3) 1.1143(2) 0.28087(15) 0.0372(8) Uani 1 1 d . . .
H37A H 0.4550 1.0761 0.3221 0.056 Uiso 1 1 calc R . .
H37B H 0.5079 1.1065 0.2472 0.056 Uiso 1 1 calc R . .
H37C H 0.3804 1.0929 0.2632 0.056 Uiso 1 1 calc R . .
C38 C 0.3422(3) 1.2804(2) 0.23511(14) 0.0377(8) Uani 1 1 d . . .
H38A H 0.2871 1.2570 0.2187 0.057 Uiso 1 1 calc R . .
H38B H 0.4107 1.2775 0.1995 0.057 Uiso 1 1 calc R . .
H38C H 0.3035 1.3468 0.2477 0.057 Uiso 1 1 calc R . .
C39 C 0.1607(2) 0.73588(18) 0.73450(13) 0.0220(6) Uani 1 1 d . . .
C40 C 0.0508(2) 0.74783(18) 0.71926(13) 0.0233(6) Uani 1 1 d . . .
C41 C 0.0330(3) 0.67519(19) 0.68819(13) 0.0271(7) Uani 1 1 d . . .
H41 H -0.0413 0.6834 0.6769 0.033 Uiso 1 1 calc R . .
C42 C 0.1241(3) 0.59176(19) 0.67408(13) 0.0279(7) Uani 1 1 d . . .
C43 C 0.2319(3) 0.5788(2) 0.69084(13) 0.0287(7) Uani 1 1 d . . .
H43 H 0.2931 0.5203 0.6820 0.034 Uiso 1 1 calc R . .
C44 C 0.2519(2) 0.65042(19) 0.72047(13) 0.0241(6) Uani 1 1 d . . .
C45 C 0.3710(2) 0.6339(2) 0.73824(14) 0.0337(7) Uani 1 1 d . . .
H45A H 0.4262 0.5750 0.7188 0.051 Uiso 1 1 calc R . .
H45B H 0.3646 0.6279 0.7873 0.051 Uiso 1 1 calc R . .
H45C H 0.3996 0.6881 0.7201 0.051 Uiso 1 1 calc R . .
C46 C -0.0503(2) 0.83626(19) 0.73791(14) 0.0316(7) Uani 1 1 d . . .
H46A H -0.0703 0.8386 0.7871 0.047 Uiso 1 1 calc R . .
H46B H -0.1183 0.8348 0.7203 0.047 Uiso 1 1 calc R . .
H46C H -0.0281 0.8931 0.7185 0.047 Uiso 1 1 calc R . .
C47 C 0.0104(3) 0.5192(2) 0.62268(16) 0.0387(8) Uani 1 1 d . . .
H47 H -0.0223 0.5822 0.5986 0.046 Uiso 1 1 calc R . .
C48 C 0.0479(3) 0.4391(2) 0.57475(19) 0.0693(12) Uani 1 1 d . . .
H48A H 0.1064 0.4508 0.5367 0.104 Uiso 1 1 calc R . .
H48B H -0.0206 0.4366 0.5580 0.104 Uiso 1 1 calc R . .
H48C H 0.0821 0.3780 0.5985 0.104 Uiso 1 1 calc R . .
C49 C -0.0788(3) 0.5029(2) 0.68218(17) 0.0497(9) Uani 1 1 d . . .
H49A H -0.0492 0.4382 0.7023 0.075 Uiso 1 1 calc R . .
H49B H -0.1525 0.5103 0.6673 0.075 Uiso 1 1 calc R . .
H49C H -0.0926 0.5498 0.7157 0.075 Uiso 1 1 calc R . .
C50 C 0.1915(2) 0.85374(18) 0.94796(13) 0.0204(6) Uani 1 1 d . . .
C51 C 0.2944(2) 0.82988(18) 0.97550(13) 0.0219(6) Uani 1 1 d . . .
C52 C 0.2863(2) 0.82339(18) 1.04439(13) 0.0230(6) Uani 1 1 d . . .
H52 H 0.3557 0.8089 1.0628 0.028 Uiso 1 1 calc R . .
C53 C 0.1793(2) 0.83755(18) 1.08726(12) 0.0221(6) Uani 1 1 d . . .
C54 C 0.0787(2) 0.85520(18) 1.06036(13) 0.0242(6) Uani 1 1 d . . .
H54 H 0.0055 0.8616 1.0896 0.029 Uiso 1 1 calc R . .
C55 C 0.0838(2) 0.86365(18) 0.99083(13) 0.0210(6) Uani 1 1 d . . .
C56 C -0.0282(2) 0.88493(19) 0.96390(13) 0.0274(7) Uani 1 1 d . . .
H56A H -0.0286 0.8278 0.9440 0.041 Uiso 1 1 calc R . .
H56B H -0.0334 0.9376 0.9294 0.041 Uiso 1 1 calc R . .
H56C H -0.0955 0.9032 1.0007 0.041 Uiso 1 1 calc R . .
C57 C 0.4139(2) 0.8116(2) 0.93074(13) 0.0311(7) Uani 1 1 d . . .
H57A H 0.4265 0.8728 0.9136 0.047 Uiso 1 1 calc R . .
H57B H 0.4177 0.7748 0.8928 0.047 Uiso 1 1 calc R . .
H57C H 0.4748 0.7754 0.9568 0.047 Uiso 1 1 calc R . .
C58 C 0.0743(2) 0.85807(19) 1.20341(13) 0.0248(6) Uani 1 1 d . . .
H58 H 0.0120 0.9087 1.1830 0.030 Uiso 1 1 calc R . .
C59 C 0.0992(3) 0.8960(2) 1.26205(13) 0.0326(7) Uani 1 1 d . . .
H59A H 0.1563 0.8449 1.2837 0.049 Uiso 1 1 calc R . .
H59B H 0.0263 0.9189 1.2946 0.049 Uiso 1 1 calc R . .
H59C H 0.1311 0.9490 1.2462 0.049 Uiso 1 1 calc R . .
C60 C 0.0372(3) 0.7691(2) 1.22271(15) 0.0382(8) Uani 1 1 d . . .
H60A H 0.0289 0.7438 1.1822 0.057 Uiso 1 1 calc R . .
H60B H -0.0381 0.7850 1.2540 0.057 Uiso 1 1 calc R . .
H60C H 0.0968 0.7206 1.2445 0.057 Uiso 1 1 calc R . .
C61 C 1.0819(3) 0.60953(19) 0.95480(15) 0.0311(7) Uani 1 1 d . . .
C62 C 1.0406(3) 0.6139(2) 0.89567(15) 0.0346(7) Uani 1 1 d . . .
H62 H 1.0947 0.6025 0.8543 0.042 Uiso 1 1 calc R . .
C63 C 0.9228(3) 0.6344(2) 0.89567(16) 0.0382(8) Uani 1 1 d . . .
H63 H 0.8971 0.6371 0.8542 0.046 Uiso 1 1 calc R . .
C64 C 0.8406(3) 0.6513(2) 0.95462(17) 0.0370(8) Uani 1 1 d . . .
C65 C 0.8813(3) 0.6471(2) 1.01421(16) 0.0396(8) Uani 1 1 d . . .
H65 H 0.8271 0.6587 1.0555 0.047 Uiso 1 1 calc R . .
C66 C 1.0010(3) 0.6262(2) 1.01406(16) 0.0404(8) Uani 1 1 d . . .
H66 H 1.0272 0.6234 1.0553 0.048 Uiso 1 1 calc R . .
C67 C 1.2113(3) 0.5877(2) 0.95562(17) 0.0449(9) Uani 1 1 d . . .
H67A H 1.2224 0.6362 0.9802 0.067 Uiso 1 1 calc R . .
H67B H 1.2543 0.5884 0.9093 0.067 Uiso 1 1 calc R . .
H67C H 1.2409 0.5244 0.9779 0.067 Uiso 1 1 calc R . .
C68 C 0.7114(3) 0.6741(2) 0.95460(18) 0.0513(9) Uani 1 1 d . . .
H68A H 0.6803 0.7401 0.9368 0.077 Uiso 1 1 calc R . .
H68B H 0.6702 0.6670 1.0007 0.077 Uiso 1 1 calc R . .
H68C H 0.6996 0.6302 0.9262 0.077 Uiso 1 1 calc R . .
C69 C 0.6231(3) 0.3306(2) 0.56848(16) 0.0351(8) Uani 1 1 d . . .
C70 C 0.5052(3) 0.3642(2) 0.59697(15) 0.0350(8) Uani 1 1 d . . .
H70 H 0.4825 0.3662 0.6445 0.042 Uiso 1 1 calc R . .
C71 C 0.4198(3) 0.39498(19) 0.55640(15) 0.0350(8) Uani 1 1 d . . .
H71 H 0.3395 0.4177 0.5768 0.042 Uiso 1 1 calc R . .
C72 C 0.4497(3) 0.3932(2) 0.48681(16) 0.0377(8) Uani 1 1 d . . .
C73 C 0.5674(3) 0.3592(2) 0.45897(16) 0.0420(8) Uani 1 1 d . . .
H73 H 0.5902 0.3564 0.4114 0.050 Uiso 1 1 calc R . .
C74 C 0.6529(3) 0.3292(2) 0.49906(15) 0.0377(8) Uani 1 1 d . . .
H74 H 0.7332 0.3072 0.4785 0.045 Uiso 1 1 calc R . .
C75 C 0.7161(3) 0.2984(2) 0.61242(16) 0.0465(9) Uani 1 1 d . . .
H75A H 0.7785 0.2419 0.5941 0.070 Uiso 1 1 calc R . .
H75B H 0.6809 0.2822 0.6583 0.070 Uiso 1 1 calc R . .
H75C H 0.7493 0.3501 0.6133 0.070 Uiso 1 1 calc R . .
C76 C 0.3562(3) 0.4272(2) 0.44293(17) 0.0525(10) Uani 1 1 d . . .
H76A H 0.3937 0.4304 0.3956 0.079 Uiso 1 1 calc R . .
H76B H 0.3039 0.4908 0.4556 0.079 Uiso 1 1 calc R . .
H76C H 0.3107 0.3822 0.4493 0.079 Uiso 1 1 calc R . .
C77 C 0.4014(3) 0.0228(2) 0.05346(15) 0.0322(7) Uani 1 1 d . . .
C78 C 0.5024(3) -0.0519(2) 0.06059(15) 0.0347(8) Uani 1 1 d . . .
H78 H 0.5056 -0.0886 0.1022 0.042 Uiso 1 1 calc R . .
C79 C 0.2987(3) 0.0471(2) 0.10967(15) 0.0411(8) Uani 1 1 d . . .
H79A H 0.2622 -0.0041 0.1175 0.062 Uiso 1 1 calc R . .
H79B H 0.2413 0.1074 0.0977 0.062 Uiso 1 1 calc R . .
H79C H 0.3251 0.0539 0.1507 0.062 Uiso 1 1 calc R . .
C80 C 0.4007(3) 0.0749(2) -0.00879(15) 0.0333(7) Uani 1 1 d . . .
H80 H 0.3332 0.1267 -0.0157 0.040 Uiso 1 1 calc R . .
C81 C 0.1036(2) 0.9925(2) 0.45174(14) 0.0268(7) Uani 1 1 d . . .
C82 C 0.1012(2) 0.92665(19) 0.50637(13) 0.0259(7) Uani 1 1 d . . .
H82 H 0.1705 0.8756 0.5113 0.031 Uiso 1 1 calc R . .
C83 C -0.0001(2) 1.0662(2) 0.44630(13) 0.0283(7) Uani 1 1 d . . .
H83 H -0.0013 1.1123 0.4095 0.034 Uiso 1 1 calc R . .
C84 C 0.2139(3) 0.9842(2) 0.40101(14) 0.0367(8) Uani 1 1 d . . .
H84A H 0.2541 1.0264 0.4120 0.055 Uiso 1 1 calc R . .
H84B H 0.1941 1.0029 0.3560 0.055 Uiso 1 1 calc R . .
H84C H 0.2655 0.9178 0.4019 0.055 Uiso 1 1 calc R . .

loop_
_atom_site_aniso_label
_atom_site_aniso_U_11
_atom_site_aniso_U_22
_atom_site_aniso_U_33
_atom_site_aniso_U_23
_atom_site_aniso_U_13
_atom_site_aniso_U_12
O1 0.0346(13) 0.0450(13) 0.0447(13) -0.0180(10) -0.0070(10) -0.0203(11)
O2 0.0285(11) 0.0443(13) 0.0174(11) 0.0020(9) -0.0034(9) -0.0140(10)
O3 0.0358(13) 0.0322(12) 0.0501(14) -0.0140(10) -0.0093(11) -0.0145(10)
O4 0.0217(11) 0.0426(12) 0.0184(11) -0.0021(9) -0.0026(8) -0.0108(9)
C1 0.0203(15) 0.0222(15) 0.0228(16) -0.0039(12) -0.0033(12) -0.0101(13)
C2 0.0254(16) 0.0218(15) 0.0214(15) 0.0009(12) -0.0033(12) -0.0118(13)
C3 0.0195(15) 0.0282(16) 0.0179(15) 0.0008(12) -0.0035(12) -0.0104(13)
C4 0.0178(15) 0.0231(15) 0.0180(15) -0.0024(12) -0.0031(12) -0.0069(12)
C5 0.0257(16) 0.0273(16) 0.0170(15) -0.0016(12) -0.0072(12) -0.0112(13)
C6 0.0259(16) 0.0247(15) 0.0188(15) -0.0048(12) -0.0060(12) -0.0102(13)
C7 0.0182(15) 0.0223(15) 0.0199(15) -0.0023(12) -0.0032(12) -0.0074(12)
C8 0.0182(15) 0.0250(15) 0.0195(15) -0.0029(12) -0.0031(12) -0.0097(12)
C9 0.0258(16) 0.0239(15) 0.0235(16) 0.0049(12) -0.0059(13) -0.0136(13)
C10 0.0222(15) 0.0262(15) 0.0181(15) -0.0019(12) -0.0026(12) -0.0099(13)
C11 0.0162(15) 0.0226(15) 0.0223(15) -0.0016(12) -0.0036(12) -0.0060(12)
C12 0.0249(16) 0.0286(16) 0.0202(15) -0.0037(12) -0.0054(12) -0.0117(13)
C13 0.0208(15) 0.0274(16) 0.0202(15) -0.0040(12) -0.0039(12) -0.0131(13)
C14 0.0176(15) 0.0240(15) 0.0197(15) -0.0014(12) -0.0055(12) -0.0079(12)
C15 0.0150(14) 0.0229(15) 0.0189(15) -0.0033(11) -0.0029(11) -0.0069(12)
C16 0.0162(14) 0.0241(15) 0.0162(14) 0.0015(11) -0.0025(11) -0.0096(12)
C17 0.0281(16) 0.0237(15) 0.0179(15) 0.0027(12) -0.0059(12) -0.0138(13)
C18 0.0278(17) 0.0258(16) 0.0208(15) 0.0002(12) -0.0049(13) -0.0139(14)
C19 0.0245(16) 0.0302(16) 0.0272(16) 0.0013(13) -0.0071(13) -0.0127(14)
C20 0.0318(18) 0.0283(16) 0.0258(16) -0.0013(13) -0.0094(13) -0.0178(14)
C21 0.0286(17) 0.0252(16) 0.0311(17) -0.0082(13) -0.0044(14) -0.0087(14)
C22 0.0277(17) 0.0275(16) 0.0286(17) -0.0012(13) -0.0061(13) -0.0137(14)
C23 0.0285(18) 0.0367(19) 0.055(2) -0.0132(16) -0.0082(16) -0.0124(15)
C24 0.0262(17) 0.0406(19) 0.047(2) -0.0129(15) -0.0041(15) -0.0123(15)
C25 0.039(2) 0.0355(19) 0.059(2) -0.0046(16) -0.0267(18) -0.0146(16)
C26 0.039(2) 0.041(2) 0.081(3) 0.0050(19) -0.010(2) -0.0210(18)
C27 0.073(3) 0.073(3) 0.084(3) -0.019(2) -0.040(2) -0.034(2)
C28 0.0259(16) 0.0212(15) 0.0214(15) 0.0001(12) -0.0042(13) -0.0131(13)
C29 0.0305(17) 0.0208(15) 0.0236(16) -0.0006(12) -0.0073(13) -0.0141(13)
C30 0.0274(16) 0.0302(16) 0.0174(15) 0.0001(12) -0.0026(12) -0.0178(14)
C31 0.0315(17) 0.0252(15) 0.0144(15) -0.0013(12) -0.0034(13) -0.0124(13)
C32 0.0254(16) 0.0247(15) 0.0223(16) -0.0012(12) -0.0081(13) -0.0090(13)
C33 0.0283(16) 0.0202(15) 0.0225(16) -0.0024(12) -0.0039(13) -0.0134(13)
C34 0.0264(17) 0.0366(18) 0.0219(16) -0.0030(13) -0.0028(13) -0.0124(14)
C35 0.0292(17) 0.0359(17) 0.0240(16) -0.0029(13) -0.0034(13) -0.0126(14)
C36 0.0293(17) 0.0379(18) 0.0217(16) -0.0021(13) -0.0014(13) -0.0150(15)
C37 0.0390(19) 0.0349(18) 0.0339(18) -0.0034(14) -0.0066(15) -0.0058(15)
C38 0.042(2) 0.0393(19) 0.0246(17) 0.0042(14) 0.0008(15) -0.0096(16)
C39 0.0271(16) 0.0250(15) 0.0179(15) 0.0009(12) -0.0031(12) -0.0146(13)
C40 0.0250(16) 0.0234(15) 0.0212(15) 0.0021(12) -0.0039(13) -0.0084(13)
C41 0.0302(17) 0.0315(17) 0.0271(16) 0.0028(13) -0.0099(13) -0.0184(15)
C42 0.0381(19) 0.0267(16) 0.0255(16) -0.0038(13) -0.0052(14) -0.0183(15)
C43 0.0282(17) 0.0267(16) 0.0327(17) -0.0068(13) -0.0034(14) -0.0099(14)
C44 0.0253(16) 0.0276(16) 0.0209(15) -0.0022(12) -0.0005(12) -0.0122(14)
C45 0.0285(17) 0.0354(18) 0.0390(19) -0.0064(14) -0.0039(14) -0.0121(15)
C46 0.0325(18) 0.0334(17) 0.0323(18) -0.0027(14) -0.0066(14) -0.0139(15)
C47 0.040(2) 0.0354(19) 0.050(2) -0.0059(16) -0.0170(17) -0.0180(16)
C48 0.080(3) 0.056(2) 0.090(3) -0.032(2) -0.034(2) -0.025(2)
C49 0.041(2) 0.044(2) 0.072(3) 0.0015(18) -0.0192(19) -0.0199(18)
C50 0.0255(16) 0.0198(14) 0.0193(15) -0.0020(11) -0.0049(12) -0.0110(13)
C51 0.0192(15) 0.0228(15) 0.0254(16) -0.0026(12) -0.0026(12) -0.0094(13)
C52 0.0221(16) 0.0306(16) 0.0212(16) 0.0013(12) -0.0062(13) -0.0143(13)
C53 0.0273(16) 0.0265(16) 0.0149(15) 0.0020(12) -0.0050(12) -0.0119(13)
C54 0.0207(15) 0.0284(16) 0.0249(16) -0.0026(12) -0.0026(13) -0.0099(13)
C55 0.0230(16) 0.0240(15) 0.0188(15) -0.0022(12) -0.0039(12) -0.0108(13)
C56 0.0257(16) 0.0353(17) 0.0223(16) -0.0013(13) -0.0028(13) -0.0118(14)
C57 0.0267(17) 0.0425(19) 0.0239(16) 0.0013(14) -0.0046(13) -0.0117(15)
C58 0.0205(16) 0.0326(17) 0.0205(15) -0.0003(13) -0.0034(12) -0.0076(13)
C59 0.0341(18) 0.0383(18) 0.0251(17) -0.0045(14) -0.0031(14) -0.0111(15)
C60 0.0352(19) 0.045(2) 0.0370(19) -0.0036(15) -0.0023(15) -0.0185(16)
C61 0.0341(19) 0.0211(16) 0.0408(19) 0.0068(14) -0.0107(16) -0.0126(14)
C62 0.0363(19) 0.0314(18) 0.0380(19) 0.0014(14) -0.0073(15) -0.0137(15)
C63 0.045(2) 0.0325(18) 0.043(2) 0.0030(15) -0.0178(17) -0.0150(16)
C64 0.0338(19) 0.0269(17) 0.054(2) 0.0032(15) -0.0118(17) -0.0139(15)
C65 0.045(2) 0.0357(19) 0.038(2) 0.0015(15) -0.0015(16) -0.0175(17)
C66 0.050(2) 0.0376(19) 0.039(2) 0.0068(15) -0.0173(17) -0.0185(17)
C67 0.037(2) 0.0372(19) 0.062(2) 0.0042(17) -0.0174(18) -0.0107(17)
C68 0.038(2) 0.043(2) 0.075(3) -0.0003(18) -0.0165(19) -0.0125(17)
C69 0.040(2) 0.0218(16) 0.042(2) 0.0009(14) -0.0072(16) -0.0098(15)
C70 0.041(2) 0.0323(18) 0.0343(18) -0.0006(14) -0.0020(16) -0.0184(16)
C71 0.0365(19) 0.0244(17) 0.045(2) -0.0007(14) -0.0036(16) -0.0126(15)
C72 0.047(2) 0.0275(18) 0.041(2) -0.0014(15) -0.0069(17) -0.0165(16)
C73 0.054(2) 0.0348(19) 0.036(2) -0.0006(15) -0.0023(18) -0.0164(18)
C74 0.0361(19) 0.0327(18) 0.041(2) -0.0014(15) 0.0028(16) -0.0116(16)
C75 0.044(2) 0.039(2) 0.057(2) -0.0007(17) -0.0131(18) -0.0129(17)
C76 0.060(2) 0.039(2) 0.062(2) 0.0030(17) -0.021(2) -0.0159(19)
C77 0.0316(18) 0.0432(19) 0.0325(18) -0.0058(15) -0.0126(15) -0.0206(16)
C78 0.040(2) 0.045(2) 0.0284(18) 0.0021(15) -0.0130(16) -0.0236(17)
C79 0.037(2) 0.058(2) 0.0337(19) -0.0043(16) -0.0092(15) -0.0189(17)
C80 0.0289(18) 0.0410(19) 0.0362(19) -0.0056(15) -0.0142(15) -0.0130(15)
C81 0.0255(16) 0.0333(17) 0.0276(17) -0.0059(13) -0.0055(13) -0.0155(14)
C82 0.0239(16) 0.0288(16) 0.0295(17) -0.0046(13) -0.0125(14) -0.0083(13)
C83 0.0318(18) 0.0362(18) 0.0227(16) -0.0005(13) -0.0081(14) -0.0166(15)
C84 0.0335(18) 0.0437(19) 0.0340(19) -0.0057(15) -0.0032(15) -0.0140(16)

loop_
_atom_type_symbol
_atom_type_description
_atom_type_scat_dispersion_real
_atom_type_scat_dispersion_imag
_atom_type_scat_source
C C 0.0033 0.0016 'International Tables Vol C Tables 4.2.6.8 and 6.1.1.4'
H H 0.0000 0.0000 'International Tables Vol C Tables 4.2.6.8 and 6.1.1.4'
O O 0.0106 0.0060 'International Tables Vol C Tables 4.2.6.8 and 6.1.1.4'

loop_
_geom_angle_atom_site_label_1
_geom_angle_atom_site_label_2
_geom_angle_atom_site_label_3
_geom_angle
_geom_angle_site_symmetry_1
_geom_angle_site_symmetry_3
_geom_angle_publ_flag
C20 O1 C25 119.1(2) . . ?
C31 O2 C36 119.1(2) . . ?
C42 O3 C47 119.9(2) . . ?
C53 O4 C58 119.2(2) . . ?
C2 C1 C14 119.0(2) . . ?
C2 C1 C17 120.3(2) . . ?
C14 C1 C17 120.7(2) . . ?
C1 C2 C3 123.0(2) . . ?
C1 C2 H2 118.5 . . ?
C3 C2 H2 118.5 . . ?
C2 C3 C4 118.3(2) . . ?
C2 C3 C28 119.1(2) . . ?
C4 C3 C28 122.6(2) . . ?
C3 C4 C15 119.8(2) . . ?
C3 C4 C5 122.4(2) . . ?
C15 C4 C5 117.7(2) . . ?
C6 C5 C4 122.2(2) . . ?
C6 C5 H5 118.9 . . ?
C4 C5 H5 118.9 . . ?
C5 C6 C7 121.7(2) . . ?
C5 C6 H6 119.1 . . ?
C7 C6 H6 119.1 . . ?
C8 C7 C16 119.0(2) . . ?
C8 C7 C6 122.7(2) . . ?
C16 C7 C6 118.3(2) . . ?
C9 C8 C7 119.1(2) . . ?
C9 C8 C39 118.7(2) . . ?
C7 C8 C39 122.2(2) . . ?
C8 C9 C10 123.4(2) . . ?
C8 C9 H9 118.3 . . ?
C10 C9 H9 118.3 . . ?
C9 C10 C11 118.7(2) . . ?
C9 C10 C50 120.3(2) . . ?
C11 C10 C50 121.0(2) . . ?
C10 C11 C16 119.4(2) . . ?
C10 C11 C12 122.1(2) . . ?
C16 C11 C12 118.4(2) . . ?
C13 C12 C11 121.8(2) . . ?
C13 C12 H12 119.1 . . ?
C11 C12 H12 119.1 . . ?
C12 C13 C14 121.7(2) . . ?
C12 C13 H13 119.1 . . ?
C14 C13 H13 119.1 . . ?
C1 C14 C15 119.7(2) . . ?
C1 C14 C13 121.8(2) . . ?
C15 C14 C13 118.4(2) . . ?
C4 C15 C14 119.9(2) . . ?
C4 C15 C16 120.2(2) . . ?
C14 C15 C16 119.9(2) . . ?
C7 C16 C11 120.4(2) . . ?
C7 C16 C15 119.9(2) . . ?
C11 C16 C15 119.7(2) . . ?
C22 C17 C18 119.6(2) . . ?
C22 C17 C1 122.0(2) . . ?
C18 C17 C1 118.4(2) . . ?
C19 C18 C17 120.3(3) . . ?
C19 C18 C24 119.3(2) . . ?
C17 C18 C24 120.4(2) . . ?
C20 C19 C18 119.9(3) . . ?
C20 C19 H19 120.0 . . ?
C18 C19 H19 120.0 . . ?
C19 C20 O1 125.4(3) . . ?
C19 C20 C21 120.1(2) . . ?
O1 C20 C21 114.5(2) . . ?
C20 C21 C22 121.0(3) . . ?
C20 C21 H21 119.5 . . ?
C22 C21 H21 119.5 . . ?
C21 C22 C17 119.1(3) . . ?
C21 C22 C23 119.4(3) . . ?
C17 C22 C23 121.5(2) . . ?
C22 C23 H23A 109.5 . . ?
C22 C23 H23B 109.5 . . ?
H23A C23 H23B 109.5 . . ?
C22 C23 H23C 109.5 . . ?
H23A C23 H23C 109.5 . . ?
H23B C23 H23C 109.5 . . ?
C18 C24 H24A 109.5 . . ?
C18 C24 H24B 109.5 . . ?
H24A C24 H24B 109.5 . . ?
C18 C24 H24C 109.5 . . ?
H24A C24 H24C 109.5 . . ?
H24B C24 H24C 109.5 . . ?
O1 C25 C27 105.1(3) . . ?
O1 C25 C26 110.2(2) . . ?
C27 C25 C26 112.3(3) . . ?
O1 C25 H25 109.7 . . ?
C27 C25 H25 109.7 . . ?
C26 C25 H25 109.7 . . ?
C25 C26 H26A 109.5 . . ?
C25 C26 H26B 109.5 . . ?
H26A C26 H26B 109.5 . . ?
C25 C26 H26C 109.5 . . ?
H26A C26 H26C 109.5 . . ?
H26B C26 H26C 109.5 . . ?
C25 C27 H27A 109.5 . . ?
C25 C27 H27B 109.5 . . ?
H27A C27 H27B 109.5 . . ?
C25 C27 H27C 109.5 . . ?
H27A C27 H27C 109.5 . . ?
H27B C27 H27C 109.5 . . ?
C33 C28 C29 119.0(2) . . ?
C33 C28 C3 120.9(2) . . ?
C29 C28 C3 120.0(2) . . ?
C30 C29 C28 120.5(2) . . ?
C30 C29 C35 118.5(2) . . ?
C28 C29 C35 121.0(2) . . ?
C31 C30 C29 120.2(3) . . ?
C31 C30 H30 119.9 . . ?
C29 C30 H30 119.9 . . ?
C32 C31 O2 115.2(2) . . ?
C32 C31 C30 119.6(2) . . ?
O2 C31 C30 125.2(2) . . ?
C31 C32 C33 121.3(3) . . ?
C31 C32 H32 119.4 . . ?
C33 C32 H32 119.4 . . ?
C32 C33 C28 119.4(2) . . ?
C32 C33 C34 118.6(2) . . ?
C28 C33 C34 122.0(2) . . ?
C33 C34 H34A 109.5 . . ?
C33 C34 H34B 109.5 . . ?
H34A C34 H34B 109.5 . . ?
C33 C34 H34C 109.5 . . ?
H34A C34 H34C 109.5 . . ?
H34B C34 H34C 109.5 . . ?
C29 C35 H35A 109.5 . . ?
C29 C35 H35B 109.5 . . ?
H35A C35 H35B 109.5 . . ?
C29 C35 H35C 109.5 . . ?
H35A C35 H35C 109.5 . . ?
H35B C35 H35C 109.5 . . ?
O2 C36 C37 111.0(2) . . ?
O2 C36 C38 104.9(2) . . ?
C37 C36 C38 111.8(2) . . ?
O2 C36 H36 109.7 . . ?
C37 C36 H36 109.7 . . ?
C38 C36 H36 109.7 . . ?
C36 C37 H37A 109.5 . . ?
C36 C37 H37B 109.5 . . ?
H37A C37 H37B 109.5 . . ?
C36 C37 H37C 109.5 . . ?
H37A C37 H37C 109.5 . . ?
H37B C37 H37C 109.5 . . ?
C36 C38 H38A 109.5 . . ?
C36 C38 H38B 109.5 . . ?
H38A C38 H38B 109.5 . . ?
C36 C38 H38C 109.5 . . ?
H38A C38 H38C 109.5 . . ?
H38B C38 H38C 109.5 . . ?
C40 C39 C44 119.9(2) . . ?
C40 C39 C8 120.3(2) . . ?
C44 C39 C8 119.8(2) . . ?
C39 C40 C41 119.8(3) . . ?
C39 C40 C46 120.7(2) . . ?
C41 C40 C46 119.4(2) . . ?
C42 C41 C40 119.6(3) . . ?
C42 C41 H41 120.2 . . ?
C40 C41 H41 120.2 . . ?
C43 C42 C41 120.6(2) . . ?
C43 C42 O3 114.0(3) . . ?
C41 C42 O3 125.4(2) . . ?
C42 C43 C44 120.7(3) . . ?
C42 C43 H43 119.7 . . ?
C44 C43 H43 119.7 . . ?
C43 C44 C39 119.4(2) . . ?
C43 C44 C45 119.3(3) . . ?
C39 C44 C45 121.3(2) . . ?
C44 C45 H45A 109.5 . . ?
C44 C45 H45B 109.5 . . ?
H45A C45 H45B 109.5 . . ?
C44 C45 H45C 109.5 . . ?
H45A C45 H45C 109.5 . . ?
H45B C45 H45C 109.5 . . ?
C40 C46 H46A 109.5 . . ?
C40 C46 H46B 109.5 . . ?
H46A C46 H46B 109.5 . . ?
C40 C46 H46C 109.5 . . ?
H46A C46 H46C 109.5 . . ?
H46B C46 H46C 109.5 . . ?
O3 C47 C49 111.1(2) . . ?
O3 C47 C48 103.9(3) . . ?
C49 C47 C48 111.0(3) . . ?
O3 C47 H47 110.2 . . ?
C49 C47 H47 110.2 . . ?
C48 C47 H47 110.2 . . ?
C47 C48 H48A 109.5 . . ?
C47 C48 H48B 109.5 . . ?
H48A C48 H48B 109.5 . . ?
C47 C48 H48C 109.5 . . ?
H48A C48 H48C 109.5 . . ?
H48B C48 H48C 109.5 . . ?
C47 C49 H49A 109.5 . . ?
C47 C49 H49B 109.5 . . ?
H49A C49 H49B 109.5 . . ?
C47 C49 H49C 109.5 . . ?
H49A C49 H49C 109.5 . . ?
H49B C49 H49C 109.5 . . ?
C55 C50 C51 119.5(2) . . ?
C55 C50 C10 120.2(2) . . ?
C51 C50 C10 120.3(2) . . ?
C52 C51 C50 119.5(2) . . ?
C52 C51 C57 119.3(2) . . ?
C50 C51 C57 121.2(2) . . ?
C51 C52 C53 121.4(2) . . ?
C51 C52 H52 119.3 . . ?
C53 C52 H52 119.3 . . ?
O4 C53 C52 115.1(2) . . ?
O4 C53 C54 125.6(2) . . ?
C52 C53 C54 119.3(2) . . ?
C53 C54 C55 120.6(3) . . ?
C53 C54 H54 119.7 . . ?
C55 C54 H54 119.7 . . ?
C54 C55 C50 119.6(2) . . ?
C54 C55 C56 118.8(2) . . ?
C50 C55 C56 121.6(2) . . ?
C55 C56 H56A 109.5 . . ?
C55 C56 H56B 109.5 . . ?
H56A C56 H56B 109.5 . . ?
C55 C56 H56C 109.5 . . ?
H56A C56 H56C 109.5 . . ?
H56B C56 H56C 109.5 . . ?
C51 C57 H57A 109.5 . . ?
C51 C57 H57B 109.5 . . ?
H57A C57 H57B 109.5 . . ?
C51 C57 H57C 109.5 . . ?
H57A C57 H57C 109.5 . . ?
H57B C57 H57C 109.5 . . ?
O4 C58 C59 106.1(2) . . ?
O4 C58 C60 109.0(2) . . ?
C59 C58 C60 112.6(2) . . ?
O4 C58 H58 109.7 . . ?
C59 C58 H58 109.7 . . ?
C60 C58 H58 109.7 . . ?
C58 C59 H59A 109.5 . . ?
C58 C59 H59B 109.5 . . ?
H59A C59 H59B 109.5 . . ?
C58 C59 H59C 109.5 . . ?
H59A C59 H59C 109.5 . . ?
H59B C59 H59C 109.5 . . ?
C58 C60 H60A 109.5 . . ?
C58 C60 H60B 109.5 . . ?
H60A C60 H60B 109.5 . . ?
C58 C60 H60C 109.5 . . ?
H60A C60 H60C 109.5 . . ?
H60B C60 H60C 109.5 . . ?
C66 C61 C62 118.0(3) . . ?
C66 C61 C67 120.2(3) . . ?
C62 C61 C67 121.8(3) . . ?
C63 C62 C61 121.1(3) . . ?
C63 C62 H62 119.4 . . ?
C61 C62 H62 119.4 . . ?
C62 C63 C64 121.6(3) . . ?
C62 C63 H63 119.2 . . ?
C64 C63 H63 119.2 . . ?
C63 C64 C65 117.6(3) . . ?
C63 C64 C68 121.6(3) . . ?
C65 C64 C68 120.8(3) . . ?
C64 C65 C66 120.7(3) . . ?
C64 C65 H65 119.7 . . ?
C66 C65 H65 119.7 . . ?
C61 C66 C65 121.0(3) . . ?
C61 C66 H66 119.5 . . ?
C65 C66 H66 119.5 . . ?
C61 C67 H67A 109.5 . . ?
C61 C67 H67B 109.5 . . ?
H67A C67 H67B 109.5 . . ?
C61 C67 H67C 109.5 . . ?
H67A C67 H67C 109.5 . . ?
H67B C67 H67C 109.5 . . ?
C64 C68 H68A 109.5 . . ?
C64 C68 H68B 109.5 . . ?
H68A C68 H68B 109.5 . . ?
C64 C68 H68C 109.5 . . ?
H68A C68 H68C 109.5 . . ?
H68B C68 H68C 109.5 . . ?
C74 C69 C70 118.2(3) . . ?
C74 C69 C75 121.3(3) . . ?
C70 C69 C75 120.6(3) . . ?
C69 C70 C71 120.5(3) . . ?
C69 C70 H70 119.8 . . ?
C71 C70 H70 119.8 . . ?
C72 C71 C70 121.4(3) . . ?
C72 C71 H71 119.3 . . ?
C70 C71 H71 119.3 . . ?
C73 C72 C71 117.6(3) . . ?
C73 C72 C76 121.3(3) . . ?
C71 C72 C76 121.1(3) . . ?
C72 C73 C74 121.3(3) . . ?
C72 C73 H73 119.4 . . ?
C74 C73 H73 119.4 . . ?
C69 C74 C73 121.1(3) . . ?
C69 C74 H74 119.5 . . ?
C73 C74 H74 119.5 . . ?
C69 C75 H75A 109.5 . . ?
C69 C75 H75B 109.5 . . ?
H75A C75 H75B 109.5 . . ?
C69 C75 H75C 109.5 . . ?
H75A C75 H75C 109.5 . . ?
H75B C75 H75C 109.5 . . ?
C72 C76 H76A 109.5 . . ?
C72 C76 H76B 109.5 . . ?
H76A C76 H76B 109.5 . . ?
C72 C76 H76C 109.5 . . ?
H76A C76 H76C 109.5 . . ?
H76B C76 H76C 109.5 . . ?
C78 C77 C80 116.9(3) . . ?
C78 C77 C79 121.5(3) . . ?
C80 C77 C79 121.7(3) . . ?
C77 C78 C80 122.1(3) . 2_655 ?
C77 C78 H78 118.9 . . ?
C80 C78 H78 118.9 2_655 . ?
C77 C79 H79A 109.5 . . ?
C77 C79 H79B 109.5 . . ?
H79A C79 H79B 109.5 . . ?
C77 C79 H79C 109.5 . . ?
H79A C79 H79C 109.5 . . ?
H79B C79 H79C 109.5 . . ?
C78 C80 C77 121.0(3) 2_655 . ?
C78 C80 H80 119.5 2_655 . ?
C77 C80 H80 119.5 . . ?
C82 C81 C83 117.4(3) . . ?
C82 C81 C84 121.0(3) . . ?
C83 C81 C84 121.6(3) . . ?
C83 C82 C81 121.5(3) 2_576 . ?
C83 C82 H82 119.3 2_576 . ?
C81 C82 H82 119.3 . . ?
C82 C83 C81 121.1(3) 2_576 . ?
C82 C83 H83 119.4 2_576 . ?
C81 C83 H83 119.4 . . ?
C81 C84 H84A 109.5 . . ?
C81 C84 H84B 109.5 . . ?
H84A C84 H84B 109.5 . . ?
C81 C84 H84C 109.5 . . ?
H84A C84 H84C 109.5 . . ?
H84B C84 H84C 109.5 . . ?

loop_
_geom_bond_atom_site_label_1
_geom_bond_atom_site_label_2
_geom_bond_distance
_geom_bond_site_symmetry_2
_geom_bond_publ_flag
O1 C20 1.380(3) . ?
O1 C25 1.434(3) . ?
O2 C31 1.381(3) . ?
O2 C36 1.441(3) . ?
O3 C42 1.386(3) . ?
O3 C47 1.448(3) . ?
O4 C53 1.381(3) . ?
O4 C58 1.453(3) . ?
C1 C2 1.387(3) . ?
C1 C14 1.406(3) . ?
C1 C17 1.506(3) . ?
C2 C3 1.402(3) . ?
C2 H2 0.9500 . ?
C3 C4 1.413(3) . ?
C3 C28 1.491(3) . ?
C4 C15 1.421(3) . ?
C4 C5 1.439(3) . ?
C5 C6 1.344(3) . ?
C5 H5 0.9500 . ?
C6 C7 1.429(3) . ?
C6 H6 0.9500 . ?
C7 C8 1.410(3) . ?
C7 C16 1.426(3) . ?
C8 C9 1.391(3) . ?
C8 C39 1.506(3) . ?
C9 C10 1.391(3) . ?
C9 H9 0.9500 . ?
C10 C11 1.408(3) . ?
C10 C50 1.496(3) . ?
C11 C16 1.429(3) . ?
C11 C12 1.433(3) . ?
C12 C13 1.341(3) . ?
C12 H12 0.9500 . ?
C13 C14 1.439(3) . ?
C13 H13 0.9500 . ?
C14 C15 1.423(3) . ?
C15 C16 1.436(3) . ?
C17 C22 1.399(4) . ?
C17 C18 1.400(4) . ?
C18 C19 1.397(3) . ?
C18 C24 1.506(4) . ?
C19 C20 1.374(4) . ?
C19 H19 0.9500 . ?
C20 C21 1.390(4) . ?
C21 C22 1.394(3) . ?
C21 H21 0.9500 . ?
C22 C23 1.498(4) . ?
C23 H23A 0.9800 . ?
C23 H23B 0.9800 . ?
C23 H23C 0.9800 . ?
C24 H24A 0.9800 . ?
C24 H24B 0.9800 . ?
C24 H24C 0.9800 . ?
C25 C27 1.508(4) . ?
C25 C26 1.509(4) . ?
C25 H25 1.0000 . ?
C26 H26A 0.9800 . ?
C26 H26B 0.9800 . ?
C26 H26C 0.9800 . ?
C27 H27A 0.9800 . ?
C27 H27B 0.9800 . ?
C27 H27C 0.9800 . ?
C28 C33 1.402(4) . ?
C28 C29 1.404(4) . ?
C29 C30 1.390(3) . ?
C29 C35 1.516(4) . ?
C30 C31 1.387(4) . ?
C30 H30 0.9500 . ?
C31 C32 1.378(4) . ?
C32 C33 1.396(3) . ?
C32 H32 0.9500 . ?
C33 C34 1.507(4) . ?
C34 H34A 0.9800 . ?
C34 H34B 0.9800 . ?
C34 H34C 0.9800 . ?
C35 H35A 0.9800 . ?
C35 H35B 0.9800 . ?
C35 H35C 0.9800 . ?
C36 C37 1.506(4) . ?
C36 C38 1.522(4) . ?
C36 H36 1.0000 . ?
C37 H37A 0.9800 . ?
C37 H37B 0.9800 . ?
C37 H37C 0.9800 . ?
C38 H38A 0.9800 . ?
C38 H38B 0.9800 . ?
C38 H38C 0.9800 . ?
C39 C40 1.394(4) . ?
C39 C44 1.401(4) . ?
C40 C41 1.404(3) . ?
C40 C46 1.503(4) . ?
C41 C42 1.381(4) . ?
C41 H41 0.9500 . ?
C42 C43 1.379(4) . ?
C43 C44 1.388(3) . ?
C43 H43 0.9500 . ?
C44 C45 1.510(4) . ?
C45 H45A 0.9800 . ?
C45 H45B 0.9800 . ?
C45 H45C 0.9800 . ?
C46 H46A 0.9800 . ?
C46 H46B 0.9800 . ?
C46 H46C 0.9800 . ?
C47 C49 1.505(4) . ?
C47 C48 1.516(4) . ?
C47 H47 1.0000 . ?
C48 H48A 0.9800 . ?
C48 H48B 0.9800 . ?
C48 H48C 0.9800 . ?
C49 H49A 0.9800 . ?
C49 H49B 0.9800 . ?
C49 H49C 0.9800 . ?
C50 C55 1.395(4) . ?
C50 C51 1.408(3) . ?
C51 C52 1.377(3) . ?
C51 C57 1.514(4) . ?
C52 C53 1.382(4) . ?
C52 H52 0.9500 . ?
C53 C54 1.386(3) . ?
C54 C55 1.394(3) . ?
C54 H54 0.9500 . ?
C55 C56 1.506(3) . ?
C56 H56A 0.9800 . ?
C56 H56B 0.9800 . ?
C56 H56C 0.9800 . ?
C57 H57A 0.9800 . ?
C57 H57B 0.9800 . ?
C57 H57C 0.9800 . ?
C58 C59 1.499(3) . ?
C58 C60 1.513(4) . ?
C58 H58 1.0000 . ?
C59 H59A 0.9800 . ?
C59 H59B 0.9800 . ?
C59 H59C 0.9800 . ?
C60 H60A 0.9800 . ?
C60 H60B 0.9800 . ?
C60 H60C 0.9800 . ?
C61 C66 1.382(4) . ?
C61 C62 1.384(4) . ?
C61 C67 1.513(4) . ?
C62 C63 1.374(4) . ?
C62 H62 0.9500 . ?
C63 C64 1.385(4) . ?
C63 H63 0.9500 . ?
C64 C65 1.390(4) . ?
C64 C68 1.506(4) . ?
C65 C66 1.395(4) . ?
C65 H65 0.9500 . ?
C66 H66 0.9500 . ?
C67 H67A 0.9800 . ?
C67 H67B 0.9800 . ?
C67 H67C 0.9800 . ?
C68 H68A 0.9800 . ?
C68 H68B 0.9800 . ?
C68 H68C 0.9800 . ?
C69 C74 1.383(4) . ?
C69 C70 1.386(4) . ?
C69 C75 1.513(4) . ?
C70 C71 1.392(4) . ?
C70 H70 0.9500 . ?
C71 C72 1.386(4) . ?
C71 H71 0.9500 . ?
C72 C73 1.382(4) . ?
C72 C76 1.516(4) . ?
C73 C74 1.386(4) . ?
C73 H73 0.9500 . ?
C74 H74 0.9500 . ?
C75 H75A 0.9800 . ?
C75 H75B 0.9800 . ?
C75 H75C 0.9800 . ?
C76 H76A 0.9800 . ?
C76 H76B 0.9800 . ?
C76 H76C 0.9800 . ?
C77 C78 1.386(4) . ?
C77 C80 1.401(4) . ?
C77 C79 1.491(4) . ?
C78 C80 1.392(4) 2_655 ?
C78 H78 0.9500 . ?
C79 H79A 0.9800 . ?
C79 H79B 0.9800 . ?
C79 H79C 0.9800 . ?
C80 C78 1.392(4) 2_655 ?
C80 H80 0.9500 . ?
C81 C82 1.390(4) . ?
C81 C83 1.394(4) . ?
C81 C84 1.499(4) . ?
C82 C83 1.384(4) 2_576 ?
C82 H82 0.9500 . ?
C83 C82 1.384(4) 2_576 ?
C83 H83 0.9500 . ?
C84 H84A 0.9800 . ?
C84 H84B 0.9800 . ?
C84 H84C 0.9800 . ?

loop_
_geom_torsion_atom_site_label_1
_geom_torsion_atom_site_label_2
_geom_torsion_atom_site_label_3
_geom_torsion_atom_site_label_4
_geom_torsion
_geom_torsion_site_symmetry_1
_geom_torsion_site_symmetry_2
_geom_torsion_site_symmetry_3
_geom_torsion_site_symmetry_4
_geom_torsion_publ_flag
C14 C1 C2 C3 -3.8(4) . . . . ?
C17 C1 C2 C3 172.7(2) . . . . ?
C1 C2 C3 C4 -0.5(4) . . . . ?
C1 C2 C3 C28 -179.3(2) . . . . ?
C2 C3 C4 C15 3.4(4) . . . . ?
C28 C3 C4 C15 -177.9(2) . . . . ?
C2 C3 C4 C5 -175.5(2) . . . . ?
C28 C3 C4 C5 3.3(4) . . . . ?
C3 C4 C5 C6 179.7(3) . . . . ?
C15 C4 C5 C6 0.8(4) . . . . ?
C4 C5 C6 C7 1.1(4) . . . . ?
C5 C6 C7 C8 178.1(3) . . . . ?
C5 C6 C7 C16 -1.3(4) . . . . ?
C16 C7 C8 C9 -1.0(4) . . . . ?
C6 C7 C8 C9 179.6(2) . . . . ?
C16 C7 C8 C39 -178.8(2) . . . . ?
C6 C7 C8 C39 1.8(4) . . . . ?
C7 C8 C9 C10 -0.1(4) . . . . ?
C39 C8 C9 C10 177.7(2) . . . . ?
C8 C9 C10 C11 0.6(4) . . . . ?
C8 C9 C10 C50 -179.5(2) . . . . ?
C9 C10 C11 C16 0.2(4) . . . . ?
C50 C10 C11 C16 -179.8(2) . . . . ?
C9 C10 C11 C12 -179.6(2) . . . . ?
C50 C10 C11 C12 0.5(4) . . . . ?
C10 C11 C12 C13 178.6(3) . . . . ?
C16 C11 C12 C13 -1.2(4) . . . . ?
C11 C12 C13 C14 1.1(4) . . . . ?
C2 C1 C14 C15 5.1(4) . . . . ?
C17 C1 C14 C15 -171.4(2) . . . . ?
C2 C1 C14 C13 -176.3(2) . . . . ?
C17 C1 C14 C13 7.2(4) . . . . ?
C12 C13 C14 C1 -178.3(3) . . . . ?
C12 C13 C14 C15 0.3(4) . . . . ?
C3 C4 C15 C14 -2.0(4) . . . . ?
C5 C4 C15 C14 176.9(2) . . . . ?
C3 C4 C15 C16 178.6(2) . . . . ?
C5 C4 C15 C16 -2.5(4) . . . . ?
C1 C14 C15 C4 -2.3(4) . . . . ?
C13 C14 C15 C4 179.1(2) . . . . ?
C1 C14 C15 C16 177.1(2) . . . . ?
C13 C14 C15 C16 -1.5(4) . . . . ?
C8 C7 C16 C11 1.8(4) . . . . ?
C6 C7 C16 C11 -178.8(2) . . . . ?
C8 C7 C16 C15 -179.8(2) . . . . ?
C6 C7 C16 C15 -0.4(4) . . . . ?
C10 C11 C16 C7 -1.3(4) . . . . ?
C12 C11 C16 C7 178.4(2) . . . . ?
C10 C11 C16 C15 -179.8(2) . . . . ?
C12 C11 C16 C15 0.0(4) . . . . ?
C4 C15 C16 C7 2.3(4) . . . . ?
C14 C15 C16 C7 -177.1(2) . . . . ?
C4 C15 C16 C11 -179.2(2) . . . . ?
C14 C15 C16 C11 1.3(4) . . . . ?
C2 C1 C17 C22 88.0(3) . . . . ?
C14 C1 C17 C22 -95.6(3) . . . . ?
C2 C1 C17 C18 -92.2(3) . . . . ?
C14 C1 C17 C18 84.3(3) . . . . ?
C22 C17 C18 C19 -0.3(4) . . . . ?
C1 C17 C18 C19 179.9(2) . . . . ?
C22 C17 C18 C24 179.9(2) . . . . ?
C1 C17 C18 C24 0.0(4) . . . . ?
C17 C18 C19 C20 -0.1(4) . . . . ?
C24 C18 C19 C20 179.7(2) . . . . ?
C18 C19 C20 O1 178.7(2) . . . . ?
C18 C19 C20 C21 0.2(4) . . . . ?
C25 O1 C20 C19 12.8(4) . . . . ?
C25 O1 C20 C21 -168.6(2) . . . . ?
C19 C20 C21 C22 0.1(4) . . . . ?
O1 C20 C21 C22 -178.5(2) . . . . ?
C20 C21 C22 C17 -0.5(4) . . . . ?
C20 C21 C22 C23 178.1(3) . . . . ?
C18 C17 C22 C21 0.6(4) . . . . ?
C1 C17 C22 C21 -179.6(2) . . . . ?
C18 C17 C22 C23 -178.0(3) . . . . ?
C1 C17 C22 C23 1.9(4) . . . . ?
C20 O1 C25 C27 -163.9(2) . . . . ?
C20 O1 C25 C26 74.9(3) . . . . ?
C2 C3 C28 C33 -109.2(3) . . . . ?
C4 C3 C28 C33 72.1(3) . . . . ?
C2 C3 C28 C29 68.7(3) . . . . ?
C4 C3 C28 C29 -110.0(3) . . . . ?
C33 C28 C29 C30 0.6(4) . . . . ?
C3 C28 C29 C30 -177.3(2) . . . . ?
C33 C28 C29 C35 -179.4(2) . . . . ?
C3 C28 C29 C35 2.7(4) . . . . ?
C28 C29 C30 C31 0.8(4) . . . . ?
C35 C29 C30 C31 -179.2(2) . . . . ?
C36 O2 C31 C32 -174.0(2) . . . . ?
C36 O2 C31 C30 7.2(4) . . . . ?
C29 C30 C31 C32 -1.1(4) . . . . ?
C29 C30 C31 O2 177.7(2) . . . . ?
O2 C31 C32 C33 -179.0(2) . . . . ?
C30 C31 C32 C33 -0.1(4) . . . . ?
C31 C32 C33 C28 1.5(4) . . . . ?
C31 C32 C33 C34 -177.5(2) . . . . ?
C29 C28 C33 C32 -1.8(4) . . . . ?
C3 C28 C33 C32 176.1(2) . . . . ?
C29 C28 C33 C34 177.2(2) . . . . ?
C3 C28 C33 C34 -4.9(4) . . . . ?
C31 O2 C36 C37 74.9(3) . . . . ?
C31 O2 C36 C38 -164.2(2) . . . . ?
C9 C8 C39 C40 98.3(3) . . . . ?
C7 C8 C39 C40 -83.9(3) . . . . ?
C9 C8 C39 C44 -79.6(3) . . . . ?
C7 C8 C39 C44 98.2(3) . . . . ?
C44 C39 C40 C41 -1.8(4) . . . . ?
C8 C39 C40 C41 -179.6(2) . . . . ?
C44 C39 C40 C46 176.1(2) . . . . ?
C8 C39 C40 C46 -1.8(4) . . . . ?
C39 C40 C41 C42 1.1(4) . . . . ?
C46 C40 C41 C42 -176.7(2) . . . . ?
C40 C41 C42 C43 0.7(4) . . . . ?
C40 C41 C42 O3 -179.6(2) . . . . ?
C47 O3 C42 C43 -179.6(2) . . . . ?
C47 O3 C42 C41 0.7(4) . . . . ?
C41 C42 C43 C44 -1.8(4) . . . . ?
O3 C42 C43 C44 178.4(2) . . . . ?
C42 C43 C44 C39 1.2(4) . . . . ?
C42 C43 C44 C45 180.0(2) . . . . ?
C40 C39 C44 C43 0.6(4) . . . . ?
C8 C39 C44 C43 178.5(2) . . . . ?
C40 C39 C44 C45 -178.1(2) . . . . ?
C8 C39 C44 C45 -0.3(4) . . . . ?
C42 O3 C47 C49 -76.5(3) . . . . ?
C42 O3 C47 C48 164.1(3) . . . . ?
C9 C10 C50 C55 -69.9(3) . . . . ?
C11 C10 C50 C55 110.1(3) . . . . ?
C9 C10 C50 C51 110.5(3) . . . . ?
C11 C10 C50 C51 -69.5(3) . . . . ?
C55 C50 C51 C52 -4.6(4) . . . . ?
C10 C50 C51 C52 175.0(2) . . . . ?
C55 C50 C51 C57 175.7(2) . . . . ?
C10 C50 C51 C57 -4.7(4) . . . . ?
C50 C51 C52 C53 1.6(4) . . . . ?
C57 C51 C52 C53 -178.7(2) . . . . ?
C58 O4 C53 C52 173.8(2) . . . . ?
C58 O4 C53 C54 -4.8(4) . . . . ?
C51 C52 C53 O4 -176.4(2) . . . . ?
C51 C52 C53 C54 2.4(4) . . . . ?
O4 C53 C54 C55 175.3(2) . . . . ?
C52 C53 C54 C55 -3.3(4) . . . . ?
C53 C54 C55 C50 0.3(4) . . . . ?
C53 C54 C55 C56 -178.7(2) . . . . ?
C51 C50 C55 C54 3.7(4) . . . . ?
C10 C50 C55 C54 -175.9(2) . . . . ?
C51 C50 C55 C56 -177.3(2) . . . . ?
C10 C50 C55 C56 3.1(4) . . . . ?
C53 O4 C58 C59 -152.2(2) . . . . ?
C53 O4 C58 C60 86.3(3) . . . . ?
C66 C61 C62 C63 0.2(4) . . . . ?
C67 C61 C62 C63 -179.6(3) . . . . ?
C61 C62 C63 C64 -0.2(5) . . . . ?
C62 C63 C64 C65 0.3(4) . . . . ?
C62 C63 C64 C68 179.8(3) . . . . ?
C63 C64 C65 C66 -0.3(4) . . . . ?
C68 C64 C65 C66 -179.8(3) . . . . ?
C62 C61 C66 C65 -0.2(4) . . . . ?
C67 C61 C66 C65 179.5(3) . . . . ?
C64 C65 C66 C61 0.3(5) . . . . ?
C74 C69 C70 C71 0.4(4) . . . . ?
C75 C69 C70 C71 179.1(2) . . . . ?
C69 C70 C71 C72 -0.1(4) . . . . ?
C70 C71 C72 C73 0.3(4) . . . . ?
C70 C71 C72 C76 -179.8(3) . . . . ?
C71 C72 C73 C74 -0.9(4) . . . . ?
C76 C72 C73 C74 179.3(3) . . . . ?
C70 C69 C74 C73 -0.9(4) . . . . ?
C75 C69 C74 C73 -179.6(3) . . . . ?
C72 C73 C74 C69 1.2(5) . . . . ?
C80 C77 C78 C80 0.0(4) . . . 2_655 ?
C79 C77 C78 C80 -179.5(3) . . . 2_655 ?
C78 C77 C80 C78 0.0(4) . . . 2_655 ?
C79 C77 C80 C78 179.5(3) . . . 2_655 ?
C83 C81 C82 C83 -0.1(4) . . . 2_576 ?
C84 C81 C82 C83 179.7(2) . . . 2_576 ?
C82 C81 C83 C82 0.1(4) . . . 2_576 ?
C84 C81 C83 C82 -179.7(2) . . . 2_576 ?
